data_4081908
loop_
_publ_author_name
'Nguyen, Duc Hanh'
'P\'erez-Torrente, Jes\'us J.'
'Jim\'enez, M. Victoria'
'Modrego, F. Javier'
'G\'omez-Bautista, Daniel'
'Lahoz, Fernando J.'
'Oro, Luis A.'

_publ_section_title
;
 Unsaturated Iridium(III) Complexes Supported by a Quinolato--Carboxylato
 ONO Pincer-Type Ligand: Synthesis, Reactivity, and Catalytic C--H
 Functionalization
;
_journal_issue 23
_journal_name_full Organometallics
_journal_page_first 6918
_journal_paper_doi 10.1021/om400768n
_journal_volume 32
_journal_year 2013
_chemical_formula_moiety 'C20 H16 Ir N3 O3, H2 O'
_chemical_formula_sum 'C20 H18 Ir N3 O4'
_chemical_formula_weight 556.60
_chemical_name_systematic
;
 ?
;
_space_group_IT_number 14
_symmetry_cell_setting monoclinic
_symmetry_space_group_name_Hall '-P 2yn'
_symmetry_space_group_name_H-M 'P 1 21/n 1'
_atom_sites_solution_hydrogens geom
_atom_sites_solution_primary direct
_atom_sites_solution_secondary difmap
_audit_creation_method SHELXL-97
_cell_angle_alpha 90.00
_cell_angle_beta 90.6360(10)
_cell_angle_gamma 90.00
_cell_formula_units_Z 4
_cell_length_a 8.3967(9)
_cell_length_b 15.3084(17)
_cell_length_c 14.1731(16)
_cell_measurement_reflns_used 3374
_cell_measurement_temperature 100(2)
_cell_measurement_theta_max 24.906
_cell_measurement_theta_min 2.661
_cell_volume 1821.7(3)
_computing_cell_refinement 'APEX2 v. 2009.7 (Bruker AXS, 2008)'
_computing_data_collection 'APEX2 v. 2009.7 (Bruker AXS, 2008)'
_computing_data_reduction 'APEX2 v. 2009.7 (Bruker AXS, 2008)'
_computing_molecular_graphics ORTEP
_computing_publication_material 'SHELXL-97 (Sheldrick, 1997)'
_computing_structure_refinement 'SHELXL-97 (Sheldrick, 1997)'
_computing_structure_solution 'SHELXS-97 (Sheldrick, 1990)'
_diffrn_ambient_temperature 100(2)
_diffrn_detector_area_resol_mean 8.26
_diffrn_measured_fraction_theta_full 0.995
_diffrn_measured_fraction_theta_max 0.978
_diffrn_measurement_device_type 'Bruker SMART APEX CCD system'
_diffrn_measurement_method '\w rotations with narrow frames'
_diffrn_radiation_monochromator graphite
_diffrn_radiation_source 'fine-focus sealed tube'
_diffrn_radiation_type MoK\a
_diffrn_radiation_wavelength 0.71073
_diffrn_reflns_av_R_equivalents 0.0606
_diffrn_reflns_av_sigmaI/netI 0.0511
_diffrn_reflns_limit_h_max 10
_diffrn_reflns_limit_h_min -10
_diffrn_reflns_limit_k_max 20
_diffrn_reflns_limit_k_min -20
_diffrn_reflns_limit_l_max 18
_diffrn_reflns_limit_l_min -18
_diffrn_reflns_number 20909
_diffrn_reflns_theta_full 27.50
_diffrn_reflns_theta_max 27.87
_diffrn_reflns_theta_min 1.96
_exptl_absorpt_coefficient_mu 7.362
_exptl_absorpt_correction_T_max 0.7202
_exptl_absorpt_correction_T_min 0.6262
_exptl_absorpt_correction_type multi-scan
_exptl_absorpt_process_details
;
Multi-scan correction included in APEX2 package (Bruker AXS, 2008)
;
_exptl_crystal_colour Red
_exptl_crystal_density_diffrn 2.029
_exptl_crystal_density_method 'not measured'
_exptl_crystal_description Prism
_exptl_crystal_F_000 1072
_exptl_crystal_size_max 0.073
_exptl_crystal_size_mid 0.065
_exptl_crystal_size_min 0.045
_refine_diff_density_max 2.693
_refine_diff_density_min -1.395
_refine_diff_density_rms 0.190
_refine_ls_extinction_method none
_refine_ls_goodness_of_fit_ref 1.113
_refine_ls_hydrogen_treatment mixed
_refine_ls_matrix_type full
_refine_ls_number_parameters 310
_refine_ls_number_reflns 4241
_refine_ls_number_restraints 1
_refine_ls_restrained_S_all 1.113
_refine_ls_R_factor_all 0.0575
_refine_ls_R_factor_gt 0.0396
_refine_ls_shift/su_max 0.015
_refine_ls_shift/su_mean 0.000
_refine_ls_structure_factor_coef Fsqd
_refine_ls_weighting_details 'calc w=1/[\s^2^(Fo^2^)+(0.0254P)^2^+5.7120P] where P=(Fo^2^+2Fc^2^)/3'
_refine_ls_weighting_scheme calc
_refine_ls_wR_factor_gt 0.0745
_refine_ls_wR_factor_ref 0.0819
_reflns_d_resolution_high 0.7602
_reflns_number_gt 3397
_reflns_number_total 4241
_reflns_threshold_expression >2sigma(I)
_cod_data_source_file om400768n_si_002.cif
_cod_data_source_block compnd_6
_cod_depositor_comments
;
The following automatic conversions were performed:

'_symmetry_cell_setting' value 'Monoclinic' changed to 'monoclinic'
according to /home/saulius/struct/CIF-dictionaries/cif_core.dic
dictionary named 'cif_core.dic' version 2.4.2 from 2011-04-26.

Automatic conversion script
Id: cif_fix_values 1891 2012-01-12 08:04:46Z andrius 
;
_cod_original_sg_symbol_H-M 'P 21/n'
_cod_database_code 4081908
_shelx_title ' fjl236am in P2(1)/n'
_shelx_f_calc_maximum 610.76
_shelx_f_squared_multiplier 1.000

loop_
_symmetry_equiv_pos_as_xyz
'x, y, z'
'-x+1/2, y+1/2, -z+1/2'
'-x, -y, -z'
'x-1/2, -y-1/2, z-1/2'

loop_
_atom_site_label
_atom_site_type_symbol
_atom_site_fract_x
_atom_site_fract_y
_atom_site_fract_z
_atom_site_U_iso_or_equiv
_atom_site_adp_type
_atom_site_occupancy
_atom_site_symmetry_multiplicity
_atom_site_calc_flag
_atom_site_refinement_flags
Ir1 Ir 0.07047(3) 0.207445(17) 0.171330(17) 0.01850(8) Uani 1 1 d D
N3 N -0.1574(6) 0.2140(4) 0.0977(4) 0.0199(11) Uani 1 1 d .
N2 N 0.0611(6) 0.3406(4) 0.1824(4) 0.0228(12) Uani 1 1 d .
N1 N 0.0809(7) 0.0802(4) 0.1633(4) 0.0232(12) Uani 1 1 d .
O1 O 0.1780(5) 0.1906(3) 0.0397(3) 0.0234(10) Uani 1 1 d .
O2 O 0.2624(6) 0.0844(3) -0.0564(3) 0.0319(12) Uani 1 1 d .
O3 O -0.0445(5) 0.1773(3) 0.2969(3) 0.0220(10) Uani 1 1 d .
C20 C -0.2893(8) 0.1752(5) 0.1309(5) 0.0249(15) Uani 1 1 d .
C19 C -0.4344(9) 0.1787(5) 0.0847(5) 0.0322(17) Uani 1 1 d .
C18 C -0.4448(9) 0.2241(5) 0.0006(5) 0.0294(17) Uani 1 1 d .
C17 C -0.3109(9) 0.2635(5) -0.0349(5) 0.0244(15) Uani 1 1 d .
C16 C -0.1691(8) 0.2567(4) 0.0156(5) 0.0191(13) Uani 1 1 d .
C15 C -0.0212(9) 0.3811(5) 0.2511(5) 0.0301(16) Uani 1 1 d .
C14 C -0.0340(9) 0.4699(5) 0.2589(6) 0.0318(17) Uani 1 1 d .
C13 C 0.0389(10) 0.5217(5) 0.1929(6) 0.0344(19) Uani 1 1 d .
C12 C 0.1248(10) 0.4839(5) 0.1223(6) 0.039(2) Uani 1 1 d .
C11 C 0.1336(9) 0.3939(5) 0.1184(5) 0.0313(18) Uani 1 1 d .
C1 C 0.2018(8) 0.1081(5) 0.0173(5) 0.0245(15) Uani 1 1 d .
C2 C 0.1474(8) 0.0427(5) 0.0896(5) 0.0244(15) Uani 1 1 d .
C3 C 0.1600(9) -0.0485(5) 0.0876(6) 0.0308(17) Uani 1 1 d .
C4 C 0.1022(9) -0.0971(5) 0.1616(6) 0.0325(18) Uani 1 1 d .
C5 C 0.0285(8) -0.0540(5) 0.2388(5) 0.0268(16) Uani 1 1 d .
C6 C -0.0359(10) -0.0959(5) 0.3184(6) 0.0343(19) Uani 1 1 d .
C7 C -0.0973(10) -0.0451(5) 0.3887(6) 0.0351(18) Uani 1 1 d .
C8 C -0.1012(9) 0.0463(5) 0.3859(5) 0.0305(17) Uani 1 1 d .
C9 C -0.0421(8) 0.0895(5) 0.3088(5) 0.0236(15) Uani 1 1 d .
C10 C 0.0222(8) 0.0369(4) 0.2367(5) 0.0215(14) Uani 1 1 d .
O4 O 0.1416(7) 0.2801(4) -0.1392(5) 0.0443(15) Uani 1 1 d .
H H 0.245(4) 0.207(5) 0.222(5) 0.04(2) Uiso 1 1 d D
H20 H -0.273(9) 0.143(5) 0.194(6) 0.051 Uiso 1 1 d .
H19 H -0.522(10) 0.155(5) 0.115(6) 0.051 Uiso 1 1 d .
H18 H -0.536(10) 0.229(5) -0.031(6) 0.051 Uiso 1 1 d .
H17 H -0.316(10) 0.290(5) -0.098(6) 0.051 Uiso 1 1 d .
H16 H -0.077(10) 0.284(5) -0.006(6) 0.051 Uiso 1 1 d .
H15 H -0.080(10) 0.342(6) 0.290(6) 0.051 Uiso 1 1 d .
H14 H -0.098(10) 0.495(6) 0.306(6) 0.051 Uiso 1 1 d .
H13 H 0.020(10) 0.575(6) 0.198(6) 0.051 Uiso 1 1 d .
H12 H 0.156(10) 0.516(5) 0.070(6) 0.051 Uiso 1 1 d .
H11 H 0.191(10) 0.360(5) 0.071(6) 0.051 Uiso 1 1 d .
H3 H 0.206(10) -0.072(5) 0.035(6) 0.051 Uiso 1 1 d .
H4 H 0.098(10) -0.162(6) 0.159(6) 0.051 Uiso 1 1 d .
H6 H -0.025(10) -0.160(6) 0.322(6) 0.051 Uiso 1 1 d .
H7 H -0.135(10) -0.074(5) 0.444(6) 0.051 Uiso 1 1 d .
H8 H -0.147(10) 0.080(5) 0.426(6) 0.051 Uiso 1 1 d .
H41 H 0.257(15) 0.286(8) -0.164(8) 0.11(4) Uiso 1 1 d .
H42 H 0.143(9) 0.240(5) -0.093(6) 0.04(2) Uiso 1 1 d .

loop_
_atom_site_aniso_label
_atom_site_aniso_U_11
_atom_site_aniso_U_22
_atom_site_aniso_U_33
_atom_site_aniso_U_23
_atom_site_aniso_U_13
_atom_site_aniso_U_12
Ir1 0.01607(13) 0.02126(13) 0.01813(13) 0.00026(12) -0.00120(8) 0.00002(12)
N3 0.017(3) 0.021(3) 0.022(3) 0.003(2) 0.000(2) 0.002(2)
N2 0.012(3) 0.026(3) 0.030(3) 0.004(3) -0.004(2) -0.003(2)
N1 0.021(3) 0.028(3) 0.020(3) -0.002(3) -0.002(2) 0.000(3)
O1 0.023(2) 0.029(3) 0.017(2) 0.004(2) 0.0038(19) 0.004(2)
O2 0.032(3) 0.038(3) 0.026(3) -0.008(2) 0.011(2) -0.004(2)
O3 0.024(2) 0.022(2) 0.021(2) 0.0002(19) -0.0011(19) 0.0017(19)
C20 0.020(3) 0.030(4) 0.025(4) 0.003(3) 0.001(3) -0.003(3)
C19 0.027(4) 0.038(4) 0.031(4) 0.000(3) 0.000(3) -0.002(3)
C18 0.022(4) 0.033(4) 0.033(4) -0.004(3) -0.008(3) 0.005(3)
C17 0.030(4) 0.023(4) 0.020(3) -0.004(3) -0.002(3) 0.005(3)
C16 0.015(3) 0.023(3) 0.019(3) -0.002(3) -0.001(3) -0.004(3)
C15 0.033(4) 0.025(4) 0.033(4) -0.001(3) 0.002(3) 0.002(3)
C14 0.036(4) 0.030(4) 0.030(4) -0.005(3) 0.011(3) 0.005(3)
C13 0.039(5) 0.023(4) 0.041(5) 0.003(4) -0.001(4) 0.000(3)
C12 0.048(5) 0.034(5) 0.034(5) 0.011(4) 0.012(4) -0.007(4)
C11 0.029(4) 0.033(4) 0.032(4) 0.000(3) 0.017(3) -0.004(3)
C1 0.019(3) 0.031(4) 0.024(3) -0.001(3) 0.000(3) 0.000(3)
C2 0.020(3) 0.032(4) 0.020(3) 0.001(3) 0.002(3) 0.006(3)
C3 0.028(4) 0.033(4) 0.031(4) -0.011(3) -0.006(3) 0.003(3)
C4 0.038(5) 0.028(4) 0.031(4) -0.006(3) -0.004(3) 0.002(3)
C5 0.027(4) 0.027(4) 0.026(4) 0.000(3) -0.004(3) -0.005(3)
C6 0.041(5) 0.029(4) 0.032(4) 0.010(3) -0.006(4) -0.001(3)
C7 0.039(5) 0.036(5) 0.030(4) 0.004(4) 0.004(4) -0.007(4)
C8 0.038(4) 0.030(4) 0.024(4) 0.002(3) 0.005(3) -0.001(3)
C9 0.022(4) 0.026(4) 0.023(4) -0.001(3) -0.002(3) -0.004(3)
C10 0.022(3) 0.023(4) 0.020(3) 0.007(3) -0.003(3) -0.001(3)
O4 0.038(3) 0.045(4) 0.050(4) 0.022(3) 0.006(3) 0.002(3)

loop_
_atom_type_symbol
_atom_type_description
_atom_type_scat_dispersion_real
_atom_type_scat_dispersion_imag
_atom_type_scat_source
C C 0.0030 0.0020 'International Tables Vol C Tables 4.2.6.8 and 6.1.1.4'
H H 0.0000 0.0000 'International Tables Vol C Tables 4.2.6.8 and 6.1.1.4'
N N 0.0060 0.0030 'International Tables Vol C Tables 4.2.6.8 and 6.1.1.4'
O O 0.0110 0.0060 'International Tables Vol C Tables 4.2.6.8 and 6.1.1.4'
Ir Ir -1.4440 7.9890 'International Tables Vol C Tables 4.2.6.8 and 6.1.1.4'

loop_
_geom_angle_atom_site_label_1
_geom_angle_atom_site_label_2
_geom_angle_atom_site_label_3
_geom_angle
N1 Ir1 N2 178.9(2)
N1 Ir1 O3 81.4(2)
N2 Ir1 O3 97.8(2)
N1 Ir1 O1 78.8(2)
N2 Ir1 O1 102.0(2)
O3 Ir1 O1 160.00(18)
N1 Ir1 N3 93.3(2)
N2 Ir1 N3 87.5(2)
O3 Ir1 N3 90.37(18)
O1 Ir1 N3 87.93(18)
N1 Ir1 H 89(3)
N2 Ir1 H 90(3)
O3 Ir1 H 92(3)
O1 Ir1 H 90(3)
N3 Ir1 H 177(3)
C16 N3 C20 117.9(6)
C16 N3 Ir1 119.7(4)
C20 N3 Ir1 122.4(4)
C15 N2 C11 116.0(6)
C15 N2 Ir1 122.2(5)
C11 N2 Ir1 121.8(5)
C2 N1 C10 124.4(6)
C2 N1 Ir1 119.9(5)
C10 N1 Ir1 115.7(5)
C1 O1 Ir1 113.6(4)
C9 O3 Ir1 108.6(4)
N3 C20 C19 122.9(7)
N3 C20 H20 114(5)
C19 C20 H20 123(5)
C20 C19 C18 118.4(7)
C20 C19 H19 118(5)
C18 C19 H19 123(5)
C17 C18 C19 119.5(7)
C17 C18 H18 119(6)
C19 C18 H18 122(6)
C18 C17 C16 118.6(7)
C18 C17 H17 119(5)
C16 C17 H17 122(5)
N3 C16 C17 122.7(6)
N3 C16 H16 117(5)
C17 C16 H16 120(5)
N2 C15 C14 123.7(7)
N2 C15 H15 114(5)
C14 C15 H15 122(5)
C15 C14 C13 118.8(7)
C15 C14 H14 121(5)
C13 C14 H14 120(5)
C12 C13 C14 119.8(7)
C12 C13 H13 125(6)
C14 C13 H13 115(6)
C13 C12 C11 118.6(7)
C13 C12 H12 121(5)
C11 C12 H12 118(5)
N2 C11 C12 123.0(7)
N2 C11 H11 111(5)
C12 C11 H11 126(5)
O2 C1 O1 123.7(6)
O2 C1 C2 121.1(6)
O1 C1 C2 115.1(6)
N1 C2 C3 118.8(7)
N1 C2 C1 112.5(6)
C3 C2 C1 128.6(6)
C4 C3 C2 119.7(7)
C4 C3 H3 125(5)
C2 C3 H3 116(5)
C3 C4 C5 119.6(7)
C3 C4 H4 122(5)
C5 C4 H4 118(5)
C10 C5 C6 117.2(7)
C10 C5 C4 117.6(7)
C6 C5 C4 125.2(7)
C7 C6 C5 118.3(7)
C7 C6 H6 124(5)
C5 C6 H6 117(5)
C6 C7 C8 123.8(7)
C6 C7 H7 118(5)
C8 C7 H7 118(5)
C9 C8 C7 119.6(7)
C9 C8 H8 114(6)
C7 C8 H8 126(6)
O3 C9 C8 124.8(6)
O3 C9 C10 118.7(6)
C8 C9 C10 116.4(7)
N1 C10 C5 120.0(6)
N1 C10 C9 115.4(6)
C5 C10 C9 124.6(6)
H41 O4 H42 108(8)

loop_
_geom_bond_atom_site_label_1
_geom_bond_atom_site_label_2
_geom_bond_distance
Ir1 N1 1.954(6)
Ir1 N2 2.045(6)
Ir1 O3 2.086(4)
Ir1 O1 2.098(4)
Ir1 N3 2.172(5)
Ir1 H 1.62(2)
N3 C16 1.338(8)
N3 C20 1.345(8)
N2 C15 1.352(9)
N2 C11 1.368(9)
N1 C2 1.322(8)
N1 C10 1.332(8)
O1 C1 1.319(8)
O2 C1 1.221(8)
O3 C9 1.355(8)
C20 C19 1.378(10)
C20 H20 1.03(8)
C19 C18 1.382(11)
C19 H19 0.93(8)
C18 C17 1.376(10)
C18 H18 0.89(8)
C17 C16 1.387(9)
C17 H17 0.98(8)
C16 H16 0.93(8)
C15 C14 1.368(10)
C15 H15 0.95(8)
C14 C13 1.374(10)
C14 H14 0.94(8)
C13 C12 1.369(11)
C13 H13 0.83(8)
C12 C11 1.380(11)
C12 H12 0.93(8)
C11 H11 0.98(8)
C1 C2 1.508(9)
C2 C3 1.400(10)
C3 C4 1.380(11)
C3 H3 0.92(8)
C4 C5 1.425(10)
C4 H4 0.99(9)
C5 C10 1.393(9)
C5 C6 1.410(10)
C6 C7 1.369(11)
C6 H6 0.98(9)
C7 C8 1.400(11)
C7 H7 0.96(8)
C8 C9 1.375(10)
C8 H8 0.86(8)
C9 C10 1.413(9)
O4 H41 1.04(13)
O4 H42 0.89(8)
